data_4302809
loop_
_publ_author_name
'Xiaohui Cai'
'Maria Pia Donzello'
'Elisa Viola'
'Corrado Rizzoli'
'Claudio Ercolani'
'Karl M. Kadish'

_publ_contact_author
;
 Prof. Corrado Rizzoli
 Universit\'a degli Studi di Parma
 Dipartimento di Chimica Generale ed Inorganica,
 Chimica Analitica, Chimica Fisica
 Viale G. P. Usberti 17/A
 I-43100 Parma"
 Italy
;
_publ_section_title
;
Structural, UV-Visible, and Electrochemical Studies on
2,3-Dicyano-5,6-di-2-pyridylpyrazine, [(CN)2Py2Pyz], Related Species and
Its Complexes [(CN)2Py2PyzMCl2] (M = PtII, PdII)
;
_journal_name_full 'Inorganic Chemistry'
_journal_page_first 7086
_journal_page_last 7098
_journal_paper_doi 10.1021/ic8023277
_journal_volume 48
_journal_year 2009
_chemical_formula_moiety 'C16 H8 Cl2 N6 Pt, 0.875(C2 H3 N)'
_chemical_formula_sum 'C17.75 H10.625 Cl2 N6.875 Pt'
_chemical_formula_weight 586.20
_space_group_IT_number 14
_symmetry_cell_setting monoclinic
_symmetry_space_group_name_Hall '-P 2ybc'
_symmetry_space_group_name_H-M 'P 1 21/c 1'
_atom_sites_solution_hydrogens geom
_atom_sites_solution_primary direct
_atom_sites_solution_secondary difmap
_audit_creation_date 17/05/2007
_audit_creation_method 'ModiCIF v2.00'
_cell_angle_alpha 90.00
_cell_angle_beta 100.4777(10)
_cell_angle_gamma 90.00
_cell_formula_units_Z 8
_cell_length_a 11.5966(6)
_cell_length_b 13.0168(7)
_cell_length_c 28.4197(16)
_cell_measurement_reflns_used 3748
_cell_measurement_temperature 295(2)
_cell_measurement_theta_max 20.70
_cell_measurement_theta_min 3.16
_cell_volume 4218.4(4)
_computing_cell_refinement 'SAINT (Bruker, 1997)'
_computing_data_collection 'SMART (Bruker, 1997)'
_computing_data_reduction SAINT
_computing_structure_refinement 'SHELX97-L (Sheldrick, 1997)'
_computing_structure_solution 'SIR97 (Altomare et al., 1999)'
_diffrn_ambient_temperature 295(2)
_diffrn_measured_fraction_theta_full 1.000
_diffrn_measured_fraction_theta_max 1.000
_diffrn_measurement_device 'Bruker SMART 1000 CCD'
_diffrn_measurement_method '\w scans'
_diffrn_radiation_monochromator graphite
_diffrn_radiation_source 'fine-focus sealed tube'
_diffrn_radiation_type MoK\a
_diffrn_radiation_wavelength 0.71073
_diffrn_reflns_av_R_equivalents 0.0565
_diffrn_reflns_av_sigmaI/netI 0.0684
_diffrn_reflns_limit_h_max 13
_diffrn_reflns_limit_h_min -13
_diffrn_reflns_limit_k_max 15
_diffrn_reflns_limit_k_min -15
_diffrn_reflns_limit_l_max 33
_diffrn_reflns_limit_l_min -33
_diffrn_reflns_number 37603
_diffrn_reflns_theta_full 25.05
_diffrn_reflns_theta_max 25.05
_diffrn_reflns_theta_min 2.09
_diffrn_standards_decay_% 0
_diffrn_standards_number 0
_exptl_absorpt_coefficient_mu 6.922
_exptl_absorpt_correction_T_max 0.707
_exptl_absorpt_correction_T_min 0.443
_exptl_absorpt_correction_type multi-scan
_exptl_absorpt_process_details 'SADABS (Sheldrick, 1996)'
_exptl_crystal_colour yellow
_exptl_crystal_density_diffrn 1.846
_exptl_crystal_density_method 'not measured'
_exptl_crystal_description prism
_exptl_crystal_F_000 2218
_exptl_crystal_size_max 0.14
_exptl_crystal_size_mid 0.10
_exptl_crystal_size_min 0.05
_refine_diff_density_max 2.340
_refine_diff_density_min -1.038
_refine_diff_density_rms 0.117
_refine_ls_extinction_method none
_refine_ls_goodness_of_fit_ref 1.009
_refine_ls_hydrogen_treatment constr
_refine_ls_matrix_type full
_refine_ls_number_parameters 505
_refine_ls_number_reflns 7467
_refine_ls_number_restraints 2
_refine_ls_restrained_S_all 1.010
_refine_ls_R_factor_all 0.0750
_refine_ls_R_factor_gt 0.0387
_refine_ls_shift/su_max 0.001
_refine_ls_shift/su_mean 0.000
_refine_ls_structure_factor_coef Fsqd
_refine_ls_weighting_details 'w=1/[\s^2^(Fo^2^)+(0.0228P)^2^] where P=(Fo^2^+2Fc^2^)/3'
_refine_ls_weighting_scheme calc
_refine_ls_wR_factor_gt 0.0670
_refine_ls_wR_factor_ref 0.0709
_reflns_number_gt 4704
_reflns_number_total 7467
_reflns_threshold_expression I>2\s(I)
_cod_data_source_file ic8023277_si_001.cif
_cod_data_source_block ER26
_cod_depositor_comments
;
The following automatic conversions were performed:
'_symmetry_cell_setting' value 'Monoclinic' changed to 'monoclinic'
according to '/home/saulius/struct/CIF-dictionaries/cif_core.dic'
dictionary named 'cif_core.dic' version 2.4.1 from 2010-06-29.

Automatic conversion script
Id: cif_fix_enum 1527 2010-12-29 10:47:43Z saulius 
;
_cod_original_sg_symbol_H-M 'P 21/c'
_cod_database_code 4302809

loop_
_symmetry_equiv_pos_as_xyz
x,y,z
-x,y+1/2,-z+1/2
-x,-y,-z
x,-y-1/2,z-1/2

loop_
_atom_site_label
_atom_site_type_symbol
_atom_site_fract_x
_atom_site_fract_y
_atom_site_fract_z
_atom_site_U_iso_or_equiv
_atom_site_adp_type
_atom_site_occupancy
_atom_site_symmetry_multiplicity
_atom_site_calc_flag
_atom_site_refinement_flags
_atom_site_disorder_assembly
_atom_site_disorder_group
Pt1 Pt 0.16080(3) -0.07015(2) 0.294642(12) 0.05185(11) Uani 1 1 d . . .
Pt2 Pt 0.29332(3) 0.29705(2) 0.553958(12) 0.05180(11) Uani 1 1 d . . .
Cl1 Cl 0.0960(2) 0.09565(17) 0.29369(9) 0.0791(7) Uani 1 1 d . . .
Cl2 Cl 0.1690(2) -0.06559(19) 0.21523(8) 0.0896(8) Uani 1 1 d . . .
Cl3 Cl 0.23164(19) 0.13648(16) 0.52846(8) 0.0713(7) Uani 1 1 d . . .
Cl4 Cl 0.48013(18) 0.26087(17) 0.54284(8) 0.0679(6) Uani 1 1 d . . .
N1 N 0.5001(5) -0.1426(5) 0.3378(2) 0.0515(17) Uani 1 1 d . . .
N2 N 0.4340(6) -0.0123(5) 0.4068(2) 0.0509(17) Uani 1 1 d . . .
N3 N 0.6836(6) 0.1344(6) 0.4354(3) 0.072(2) Uani 1 1 d . . .
N4 N 0.7653(6) -0.0400(6) 0.3288(3) 0.087(3) Uani 1 1 d . . .
N5 N 0.2193(5) -0.2163(5) 0.2997(2) 0.0501(17) Uani 1 1 d . . .
N6 N 0.1509(5) -0.0805(4) 0.3643(2) 0.0494(17) Uani 1 1 d . . .
N7 N 0.3869(7) 0.3930(5) 0.6968(3) 0.069(2) Uani 1 1 d . . .
N8 N 0.1762(7) 0.2836(5) 0.6835(3) 0.067(2) Uani 1 1 d . . .
N9 N 0.2111(11) 0.1527(7) 0.7899(4) 0.148(5) Uani 1 1 d . . .
N10 N 0.5015(12) 0.3260(9) 0.8119(4) 0.158(5) Uani 1 1 d . . .
N11 N 0.3424(5) 0.4401(5) 0.5752(2) 0.0511(17) Uani 1 1 d . . .
N12 N 0.1294(6) 0.3358(5) 0.5634(3) 0.0599(19) Uani 1 1 d . . .
C1 C 0.3946(6) -0.1500(6) 0.3509(3) 0.0441(19) Uani 1 1 d . . .
C2 C 0.3603(6) -0.0818(6) 0.3837(3) 0.0451(19) Uani 1 1 d . . .
C3 C 0.5400(7) -0.0056(6) 0.3944(3) 0.048(2) Uani 1 1 d . . .
C4 C 0.5697(6) -0.0683(6) 0.3594(3) 0.052(2) Uani 1 1 d . . .
C5 C 0.6199(7) 0.0713(7) 0.4180(3) 0.055(2) Uani 1 1 d . . .
C6 C 0.6817(8) -0.0551(6) 0.3427(3) 0.065(3) Uani 1 1 d . . .
C7 C 0.3212(7) -0.2378(6) 0.3289(3) 0.048(2) Uani 1 1 d . . .
C8 C 0.3588(7) -0.3366(7) 0.3385(3) 0.071(3) Uani 1 1 d . . .
H8 H 0.4277 -0.3501 0.3600 0.085 Uiso 1 1 calc R . .
C9 C 0.2910(8) -0.4166(7) 0.3151(4) 0.080(3) Uani 1 1 d . . .
H9 H 0.3162 -0.4843 0.3195 0.095 Uiso 1 1 calc R . .
C10 C 0.1861(8) -0.3937(7) 0.2853(3) 0.074(3) Uani 1 1 d . . .
H10 H 0.1379 -0.4458 0.2704 0.088 Uiso 1 1 calc R . .
C11 C 0.1546(7) -0.2932(7) 0.2783(3) 0.067(3) Uani 1 1 d . . .
H11 H 0.0850 -0.2777 0.2576 0.081 Uiso 1 1 calc R . .
C12 C 0.2437(7) -0.0868(5) 0.3987(3) 0.047(2) Uani 1 1 d . . .
C13 C 0.2366(8) -0.0910(6) 0.4469(3) 0.068(3) Uani 1 1 d . . .
H13 H 0.3046 -0.0936 0.4701 0.081 Uiso 1 1 calc R . .
C14 C 0.1293(10) -0.0913(7) 0.4601(4) 0.084(3) Uani 1 1 d . . .
H14 H 0.1224 -0.0949 0.4922 0.100 Uiso 1 1 calc R . .
C15 C 0.0330(9) -0.0861(7) 0.4251(4) 0.081(3) Uani 1 1 d . . .
H15 H -0.0410 -0.0859 0.4334 0.097 Uiso 1 1 calc R . .
C16 C 0.0424(7) -0.0813(6) 0.3781(3) 0.065(2) Uani 1 1 d . . .
H16 H -0.0253 -0.0785 0.3548 0.078 Uiso 1 1 calc R . .
C17 C 0.3121(8) 0.3987(6) 0.6560(3) 0.054(2) Uani 1 1 d . . .
C18 C 0.2043(9) 0.3443(7) 0.6498(3) 0.061(2) Uani 1 1 d . . .
C19 C 0.2550(12) 0.2774(7) 0.7243(4) 0.078(3) Uani 1 1 d . . .
C20 C 0.3569(11) 0.3317(8) 0.7307(4) 0.077(3) Uani 1 1 d . . .
C21 C 0.2280(11) 0.2076(7) 0.7606(4) 0.098(4) Uani 1 1 d . . .
C22 C 0.4384(12) 0.3286(8) 0.7764(5) 0.108(4) Uani 1 1 d . . .
C23 C 0.3474(7) 0.4713(6) 0.6198(3) 0.055(2) Uani 1 1 d . . .
C24 C 0.3868(7) 0.5681(7) 0.6358(3) 0.070(3) Uani 1 1 d . . .
H24 H 0.3910 0.5869 0.6676 0.084 Uiso 1 1 calc R . .
C25 C 0.4194(8) 0.6356(7) 0.6032(4) 0.081(3) Uani 1 1 d . . .
H25 H 0.4459 0.7012 0.6126 0.097 Uiso 1 1 calc R . .
C26 C 0.4121(8) 0.6042(7) 0.5564(4) 0.076(3) Uani 1 1 d . . .
H26 H 0.4326 0.6489 0.5338 0.091 Uiso 1 1 calc R . .
C27 C 0.3743(7) 0.5063(7) 0.5435(3) 0.066(2) Uani 1 1 d . . .
H27 H 0.3706 0.4853 0.5119 0.079 Uiso 1 1 calc R . .
C28 C 0.1100(8) 0.3543(6) 0.6087(4) 0.061(2) Uani 1 1 d . . .
C29 C -0.0022(10) 0.3827(7) 0.6139(4) 0.093(3) Uani 1 1 d . . .
H29 H -0.0176 0.3958 0.6444 0.112 Uiso 1 1 calc R . .
C30 C -0.0910(10) 0.3917(9) 0.5750(5) 0.108(4) Uani 1 1 d . . .
H30 H -0.1653 0.4120 0.5792 0.129 Uiso 1 1 calc R . .
C31 C -0.0707(9) 0.3709(8) 0.5296(5) 0.103(4) Uani 1 1 d . . .
H31 H -0.1305 0.3752 0.5030 0.124 Uiso 1 1 calc R . .
C32 C 0.0431(8) 0.3432(7) 0.5250(4) 0.081(3) Uani 1 1 d . . .
H32 H 0.0595 0.3295 0.4948 0.098 Uiso 1 1 calc R . .
N13 N 0.2700(13) 0.4121(10) 0.4268(5) 0.169(6) Uani 1 1 d . . .
C33 C 0.2734(12) 0.3294(13) 0.4196(5) 0.122(5) Uani 1 1 d . . .
C34 C 0.2744(12) 0.2202(9) 0.4095(4) 0.150(5) Uani 1 1 d . . .
H34A H 0.2940 0.1827 0.4389 0.225 Uiso 1 1 calc R . .
H34B H 0.3316 0.2062 0.3898 0.225 Uiso 1 1 calc R . .
H34C H 0.1983 0.1994 0.3930 0.225 Uiso 1 1 calc R . .
N14 N -0.0966(18) 0.3774(13) 0.4158(7) 0.166(8) Uani 0.75 1 d PD . .
C35 C -0.1011(18) 0.3034(15) 0.3950(7) 0.121(7) Uani 0.75 1 d PD . .
C36 C -0.105(2) 0.2193(13) 0.3631(7) 0.206(12) Uani 0.75 1 d PD . .
H36A H -0.1822 0.1896 0.3578 0.309 Uiso 0.75 1 calc PR . .
H36B H -0.0487 0.1686 0.3767 0.309 Uiso 0.75 1 calc PR . .
H36C H -0.0873 0.2426 0.3332 0.309 Uiso 0.75 1 calc PR . .

loop_
_atom_site_aniso_label
_atom_site_aniso_U_11
_atom_site_aniso_U_22
_atom_site_aniso_U_33
_atom_site_aniso_U_23
_atom_site_aniso_U_13
_atom_site_aniso_U_12
Pt1 0.04524(19) 0.0470(2) 0.0613(2) 0.00772(18) 0.00432(16) -0.00348(17)
Pt2 0.0573(2) 0.0489(2) 0.0523(2) 0.00702(18) 0.01818(16) 0.00977(18)
Cl1 0.0717(15) 0.0548(15) 0.107(2) 0.0174(13) 0.0068(14) 0.0111(12)
Cl2 0.120(2) 0.0782(18) 0.0685(17) 0.0101(14) 0.0125(15) -0.0209(16)
Cl3 0.0796(16) 0.0578(15) 0.0829(17) -0.0077(12) 0.0316(13) -0.0026(12)
Cl4 0.0621(14) 0.0694(15) 0.0775(17) 0.0131(12) 0.0267(12) 0.0177(11)
N1 0.039(4) 0.046(4) 0.072(5) -0.007(4) 0.017(4) 0.003(3)
N2 0.050(4) 0.047(4) 0.055(5) 0.001(3) 0.008(4) 0.008(3)
N3 0.072(6) 0.058(5) 0.081(6) 0.005(4) -0.001(4) -0.008(4)
N4 0.049(5) 0.097(7) 0.120(7) -0.010(5) 0.030(5) -0.004(4)
N5 0.045(4) 0.046(4) 0.058(5) -0.003(4) 0.004(3) -0.006(4)
N6 0.044(4) 0.044(4) 0.057(5) 0.010(3) -0.001(3) 0.005(3)
N7 0.094(6) 0.056(5) 0.056(5) -0.001(4) 0.013(5) 0.017(4)
N8 0.107(6) 0.044(5) 0.056(5) 0.003(4) 0.032(5) 0.005(4)
N9 0.287(14) 0.063(6) 0.121(9) 0.028(6) 0.105(9) 0.020(8)
N10 0.239(14) 0.135(10) 0.078(8) 0.023(7) -0.032(8) 0.003(9)
N11 0.055(4) 0.050(4) 0.051(5) 0.002(4) 0.016(3) 0.003(3)
N12 0.051(4) 0.053(5) 0.076(6) 0.012(4) 0.013(4) 0.012(4)
C1 0.037(5) 0.040(5) 0.053(5) -0.006(4) 0.000(4) -0.001(4)
C2 0.047(5) 0.041(5) 0.042(5) 0.008(4) -0.005(4) 0.004(4)
C3 0.044(5) 0.037(5) 0.058(6) -0.006(4) -0.004(4) -0.001(4)
C4 0.036(4) 0.047(5) 0.070(6) -0.003(5) 0.006(4) 0.004(4)
C5 0.048(5) 0.048(5) 0.065(6) -0.002(5) 0.003(4) -0.002(5)
C6 0.052(6) 0.054(6) 0.089(7) -0.021(5) 0.014(5) -0.002(5)
C7 0.046(5) 0.041(5) 0.057(6) -0.004(4) 0.012(4) -0.002(4)
C8 0.058(6) 0.051(6) 0.102(8) -0.006(6) 0.011(5) 0.004(5)
C9 0.066(7) 0.050(6) 0.120(9) -0.011(6) 0.009(6) 0.002(5)
C10 0.072(7) 0.054(6) 0.092(8) -0.020(6) 0.010(6) -0.022(5)
C11 0.054(6) 0.062(6) 0.082(7) -0.013(6) 0.000(5) -0.021(5)
C12 0.047(5) 0.046(5) 0.051(6) -0.003(4) 0.013(4) 0.000(4)
C13 0.064(6) 0.079(7) 0.060(6) -0.015(5) 0.012(5) -0.010(5)
C14 0.087(8) 0.098(8) 0.070(8) -0.012(6) 0.027(7) -0.004(7)
C15 0.072(7) 0.089(8) 0.095(9) -0.008(7) 0.054(7) 0.000(6)
C16 0.041(5) 0.068(6) 0.086(8) 0.001(5) 0.012(5) 0.000(4)
C17 0.071(6) 0.038(5) 0.054(6) 0.005(4) 0.016(5) 0.010(5)
C18 0.089(7) 0.050(6) 0.048(6) -0.003(5) 0.027(6) 0.023(5)
C19 0.143(11) 0.040(6) 0.059(8) 0.003(6) 0.045(8) 0.017(6)
C20 0.124(10) 0.050(6) 0.054(7) 0.014(5) 0.014(7) 0.019(6)
C21 0.188(12) 0.041(6) 0.081(8) 0.007(6) 0.064(8) 0.017(7)
C22 0.167(13) 0.072(8) 0.084(10) 0.016(8) 0.022(9) 0.021(8)
C23 0.064(6) 0.044(5) 0.060(6) -0.004(5) 0.019(5) 0.007(4)
C24 0.086(7) 0.060(6) 0.064(6) -0.011(6) 0.013(5) 0.000(5)
C25 0.116(8) 0.045(6) 0.086(8) 0.006(6) 0.034(7) -0.011(6)
C26 0.096(8) 0.056(7) 0.086(8) 0.026(6) 0.042(6) 0.006(5)
C27 0.075(6) 0.057(6) 0.070(7) 0.013(5) 0.024(5) 0.008(5)
C28 0.081(7) 0.043(5) 0.070(7) 0.007(5) 0.044(6) 0.009(5)
C29 0.090(8) 0.085(8) 0.121(10) 0.015(7) 0.062(8) 0.023(7)
C30 0.074(9) 0.105(10) 0.150(13) 0.016(9) 0.036(9) 0.025(7)
C31 0.063(8) 0.110(9) 0.130(12) 0.009(8) 0.000(8) 0.021(6)
C32 0.065(7) 0.091(8) 0.082(8) 0.016(6) -0.002(6) 0.010(6)
N13 0.225(14) 0.121(11) 0.155(11) -0.025(10) 0.016(9) 0.061(11)
C33 0.136(11) 0.137(14) 0.092(10) -0.011(11) 0.019(8) 0.040(12)
C34 0.235(16) 0.105(11) 0.115(11) -0.016(9) 0.046(10) 0.004(11)
N14 0.190(17) 0.151(18) 0.131(17) 0.025(12) -0.043(13) -0.034(15)
C35 0.123(15) 0.15(2) 0.088(16) 0.017(14) 0.010(12) -0.004(16)
C36 0.37(3) 0.126(18) 0.16(2) 0.023(15) 0.14(2) 0.11(2)

loop_
_atom_type_symbol
_atom_type_description
_atom_type_scat_dispersion_real
_atom_type_scat_dispersion_imag
_atom_type_scat_source
Pt Pt -1.7033 8.3905 'International Tables Vol C Tables 4.2.6.8 and 6.1.1.4'
Cl Cl 0.1484 0.1585 'International Tables Vol C Tables 4.2.6.8 and 6.1.1.4'
N N 0.0061 0.0033 'International Tables Vol C Tables 4.2.6.8 and 6.1.1.4'
C C 0.0033 0.0016 'International Tables Vol C Tables 4.2.6.8 and 6.1.1.4'
H H 0.0000 0.0000 'International Tables Vol C Tables 4.2.6.8 and 6.1.1.4'

loop_
_geom_angle_atom_site_label_1
_geom_angle_atom_site_label_2
_geom_angle_atom_site_label_3
_geom_angle
_geom_angle_site_symmetry_1
_geom_angle_site_symmetry_3
_geom_angle_publ_flag
N6 Pt1 N5 86.9(2) . . ?
N6 Pt1 Cl2 177.49(18) . . ?
N5 Pt1 Cl2 91.19(19) . . ?
N6 Pt1 Cl1 89.85(18) . . ?
N5 Pt1 Cl1 176.67(19) . . ?
Cl2 Pt1 Cl1 92.10(9) . . ?
N11 Pt2 N12 87.2(3) . . ?
N11 Pt2 Cl3 178.09(19) . . ?
N12 Pt2 Cl3 91.3(2) . . ?
N11 Pt2 Cl4 90.48(18) . . ?
N12 Pt2 Cl4 177.47(19) . . ?
Cl3 Pt2 Cl4 91.00(8) . . ?
C4 N1 C1 115.4(6) . . ?
C2 N2 C3 116.8(7) . . ?
C11 N5 C7 119.0(7) . . ?
C11 N5 Pt1 121.6(6) . . ?
C7 N5 Pt1 119.1(5) . . ?
C12 N6 C16 116.8(7) . . ?
C12 N6 Pt1 123.4(5) . . ?
C16 N6 Pt1 119.9(6) . . ?
C17 N7 C20 116.6(9) . . ?
C18 N8 C19 116.2(9) . . ?
C23 N11 C27 118.4(7) . . ?
C23 N11 Pt2 122.3(6) . . ?
C27 N11 Pt2 119.3(6) . . ?
C32 N12 C28 121.7(8) . . ?
C32 N12 Pt2 119.1(7) . . ?
C28 N12 Pt2 119.1(6) . . ?
N1 C1 C2 121.5(7) . . ?
N1 C1 C7 114.6(7) . . ?
C2 C1 C7 123.9(7) . . ?
N2 C2 C1 121.7(7) . . ?
N2 C2 C12 114.9(7) . . ?
C1 C2 C12 123.1(7) . . ?
N2 C3 C4 120.8(7) . . ?
N2 C3 C5 117.7(7) . . ?
C4 C3 C5 121.5(8) . . ?
N1 C4 C3 123.5(7) . . ?
N1 C4 C6 115.6(7) . . ?
C3 C4 C6 120.9(7) . . ?
N3 C5 C3 177.8(9) . . ?
N4 C6 C4 176.2(10) . . ?
N5 C7 C8 122.1(7) . . ?
N5 C7 C1 118.0(7) . . ?
C8 C7 C1 119.9(7) . . ?
C7 C8 C9 118.2(8) . . ?
C7 C8 H8 120.9 . . ?
C9 C8 H8 120.9 . . ?
C10 C9 C8 119.2(9) . . ?
C10 C9 H9 120.4 . . ?
C8 C9 H9 120.4 . . ?
C11 C10 C9 118.6(8) . . ?
C11 C10 H10 120.7 . . ?
C9 C10 H10 120.7 . . ?
N5 C11 C10 122.8(8) . . ?
N5 C11 H11 118.6 . . ?
C10 C11 H11 118.6 . . ?
N6 C12 C13 123.2(7) . . ?
N6 C12 C2 116.4(7) . . ?
C13 C12 C2 120.2(7) . . ?
C14 C13 C12 119.5(9) . . ?
C14 C13 H13 120.3 . . ?
C12 C13 H13 120.3 . . ?
C15 C14 C13 118.0(9) . . ?
C15 C14 H14 121.0 . . ?
C13 C14 H14 121.0 . . ?
C14 C15 C16 121.3(9) . . ?
C14 C15 H15 119.3 . . ?
C16 C15 H15 119.3 . . ?
C15 C16 N6 121.2(8) . . ?
C15 C16 H16 119.4 . . ?
N6 C16 H16 119.4 . . ?
N7 C17 C18 120.4(8) . . ?
N7 C17 C23 114.7(8) . . ?
C18 C17 C23 124.7(8) . . ?
N8 C18 C17 122.2(9) . . ?
N8 C18 C28 112.7(9) . . ?
C17 C18 C28 125.0(8) . . ?
N8 C19 C20 121.5(9) . . ?
N8 C19 C21 116.8(12) . . ?
C20 C19 C21 121.6(12) . . ?
N7 C20 C19 123.0(10) . . ?
N7 C20 C22 116.3(11) . . ?
C19 C20 C22 120.7(11) . . ?
N9 C21 C19 177.5(15) . . ?
N10 C22 C20 179.9(17) . . ?
N11 C23 C24 123.2(8) . . ?
N11 C23 C17 119.4(8) . . ?
C24 C23 C17 117.4(8) . . ?
C25 C24 C23 118.3(9) . . ?
C25 C24 H24 120.9 . . ?
C23 C24 H24 120.9 . . ?
C26 C25 C24 118.8(9) . . ?
C26 C25 H25 120.6 . . ?
C24 C25 H25 120.6 . . ?
C27 C26 C25 119.6(9) . . ?
C27 C26 H26 120.2 . . ?
C25 C26 H26 120.2 . . ?
N11 C27 C26 121.8(9) . . ?
N11 C27 H27 119.1 . . ?
C26 C27 H27 119.1 . . ?
N12 C28 C29 117.8(9) . . ?
N12 C28 C18 120.8(8) . . ?
C29 C28 C18 121.4(9) . . ?
C30 C29 C28 121.1(11) . . ?
C30 C29 H29 119.4 . . ?
C28 C29 H29 119.4 . . ?
C29 C30 C31 120.5(11) . . ?
C29 C30 H30 119.8 . . ?
C31 C30 H30 119.8 . . ?
C30 C31 C32 117.5(11) . . ?
C30 C31 H31 121.2 . . ?
C32 C31 H31 121.2 . . ?
N12 C32 C31 121.4(10) . . ?
N12 C32 H32 119.3 . . ?
C31 C32 H32 119.3 . . ?
N13 C33 C34 178.4(19) . . ?
C33 C34 H34A 109.5 . . ?
C33 C34 H34B 109.5 . . ?
H34A C34 H34B 109.5 . . ?
C33 C34 H34C 109.5 . . ?
H34A C34 H34C 109.5 . . ?
H34B C34 H34C 109.5 . . ?
N14 C35 C36 172(3) . . ?
C35 C36 H36A 109.5 . . ?
C35 C36 H36B 109.5 . . ?
H36A C36 H36B 109.5 . . ?
C35 C36 H36C 109.5 . . ?
H36A C36 H36C 109.5 . . ?
H36B C36 H36C 109.5 . . ?

loop_
_geom_bond_atom_site_label_1
_geom_bond_atom_site_label_2
_geom_bond_distance
_geom_bond_site_symmetry_2
_geom_bond_publ_flag
Pt1 N6 2.007(6) . ?
Pt1 N5 2.016(6) . ?
Pt1 Cl2 2.277(2) . ?
Pt1 Cl1 2.284(2) . ?
Pt2 N11 2.007(6) . ?
Pt2 N12 2.031(6) . ?
Pt2 Cl3 2.284(2) . ?
Pt2 Cl4 2.294(2) . ?
N1 C4 1.334(9) . ?
N1 C1 1.346(8) . ?
N2 C2 1.333(8) . ?
N2 C3 1.342(9) . ?
N3 C5 1.154(9) . ?
N4 C6 1.130(9) . ?
N5 C11 1.329(9) . ?
N5 C7 1.344(9) . ?
N6 C12 1.320(8) . ?
N6 C16 1.384(9) . ?
N7 C17 1.317(9) . ?
N7 C20 1.345(11) . ?
N8 C18 1.327(10) . ?
N8 C19 1.342(12) . ?
N9 C21 1.140(11) . ?
N10 C22 1.132(13) . ?
N11 C23 1.323(9) . ?
N11 C27 1.347(9) . ?
N12 C32 1.343(10) . ?
N12 C28 1.367(9) . ?
C1 C2 1.395(9) . ?
C1 C7 1.494(9) . ?
C2 C12 1.491(10) . ?
C3 C4 1.378(10) . ?
C3 C5 1.444(10) . ?
C4 C6 1.471(11) . ?
C7 C8 1.369(10) . ?
C8 C9 1.398(11) . ?
C8 H8 0.9300 . ?
C9 C10 1.382(11) . ?
C9 H9 0.9300 . ?
C10 C11 1.363(11) . ?
C10 H10 0.9300 . ?
C11 H11 0.9300 . ?
C12 C13 1.389(10) . ?
C13 C14 1.364(11) . ?
C13 H13 0.9300 . ?
C14 C15 1.356(12) . ?
C14 H14 0.9300 . ?
C15 C16 1.364(11) . ?
C15 H15 0.9300 . ?
C16 H16 0.9300 . ?
C17 C18 1.419(11) . ?
C17 C23 1.508(11) . ?
C18 C28 1.453(11) . ?
C19 C20 1.360(13) . ?
C19 C21 1.452(13) . ?
C20 C22 1.463(15) . ?
C23 C24 1.387(10) . ?
C24 C25 1.379(11) . ?
C24 H24 0.9300 . ?
C25 C26 1.378(11) . ?
C25 H25 0.9300 . ?
C26 C27 1.376(11) . ?
C26 H26 0.9300 . ?
C27 H27 0.9300 . ?
C28 C29 1.386(11) . ?
C29 C30 1.374(14) . ?
C29 H29 0.9300 . ?
C30 C31 1.379(14) . ?
C30 H30 0.9300 . ?
C31 C32 1.397(12) . ?
C31 H31 0.9300 . ?
C32 H32 0.9300 . ?
N13 C33 1.097(15) . ?
C33 C34 1.452(16) . ?
C34 H34A 0.9600 . ?
C34 H34B 0.9600 . ?
C34 H34C 0.9600 . ?
N14 C35 1.127(9) . ?
C35 C36 1.417(9) . ?
C36 H36A 0.9600 . ?
C36 H36B 0.9600 . ?
C36 H36C 0.9600 . ?
